data_2219817
loop_
_publ_author_name
'Xie, Hong-Zhen'
'Pan, Wei-Juan'
'Xu, Wei'
'Lin, Jian-Li'

_publ_section_title
;
 \m-\a-Methylglutarato-bis{aqua[bis(2-pyridylcarbonyl)aminato]copper(II)}
 trihydrate
;
_journal_coeditor_code CS2084
_journal_issue 11
_journal_name_full 'Acta Crystallographica Section E'
_journal_page_first m1471
_journal_page_last m1472
_journal_paper_doi 10.1107/S1600536808034570
_journal_volume 64
_journal_year 2008
_chemical_formula_iupac '[Cu2 (C12 H8 N3 O2)2 (C6 H8 O4) (H2 O)2], 3H2 O'
_chemical_formula_moiety 'C30 H28 Cu2 N6 O10, 3(H2 O)'
_chemical_formula_sum 'C30 H34 Cu2 N6 O13'
_chemical_formula_weight 813.71
_chemical_name_systematic
;
\m-\a-Methylglutarato-bis{aqua[bis(2-pyridylcarbonyl)aminato]copper(II)}
trihydrate
;
_space_group_IT_number 60
_symmetry_cell_setting orthorhombic
_symmetry_space_group_name_Hall '-P 2n 2ab'
_symmetry_space_group_name_H-M 'P b c n'
_atom_sites_solution_hydrogens geom
_atom_sites_solution_primary direct
_atom_sites_solution_secondary difmap
_audit_creation_method SHELXL-97
_cell_angle_alpha 90.00
_cell_angle_beta 90.00
_cell_angle_gamma 90.00
_cell_formula_units_Z 8
_cell_length_a 7.2712(15)
_cell_length_b 26.910(5)
_cell_length_c 34.207(7)
_cell_measurement_reflns_used 37378
_cell_measurement_temperature 293(2)
_cell_measurement_theta_max 27.48
_cell_measurement_theta_min 3.03
_cell_volume 6693(2)
_computing_cell_refinement 'RAPID-AUTO (Rigaku, 1998)'
_computing_data_collection 'RAPID-AUTO (Rigaku, 1998)'
_computing_data_reduction 'CrystalStructure (Rigaku/MSC, 2002)'
_computing_molecular_graphics 'ORTEPII (Johnson, 1976)'
_computing_publication_material 'SHELXL97 (Sheldrick, 2008)'
_computing_structure_refinement 'SHELXL97 (Sheldrick, 2008)'
_computing_structure_solution 'SHELXS97 (Sheldrick, 2008)'
_diffrn_ambient_temperature 293(2)
_diffrn_detector_area_resol_mean 0
_diffrn_measured_fraction_theta_full 0.997
_diffrn_measured_fraction_theta_max 0.997
_diffrn_measurement_device_type 'Rigaku R-AXIS RAPID'
_diffrn_measurement_method \w
_diffrn_radiation_monochromator graphite
_diffrn_radiation_source 'fine-focus sealed tube'
_diffrn_radiation_type MoK\a
_diffrn_radiation_wavelength 0.71073
_diffrn_reflns_av_R_equivalents 0.0447
_diffrn_reflns_av_sigmaI/netI 0.0286
_diffrn_reflns_limit_h_max 9
_diffrn_reflns_limit_h_min -9
_diffrn_reflns_limit_k_max 34
_diffrn_reflns_limit_k_min -34
_diffrn_reflns_limit_l_max 44
_diffrn_reflns_limit_l_min -37
_diffrn_reflns_number 55287
_diffrn_reflns_theta_full 27.48
_diffrn_reflns_theta_max 27.48
_diffrn_reflns_theta_min 3.03
_diffrn_standards_decay_% 0
_diffrn_standards_interval_count 0
_diffrn_standards_interval_time 0
_diffrn_standards_number 0
_exptl_absorpt_coefficient_mu 1.347
_exptl_absorpt_correction_T_max 0.547
_exptl_absorpt_correction_T_min 0.502
_exptl_absorpt_correction_type multi-scan
_exptl_absorpt_process_details '(ABSCOR; Higashi, 1995)'
_exptl_crystal_colour blue
_exptl_crystal_density_diffrn 1.615
_exptl_crystal_density_method 'not measured'
_exptl_crystal_description prism
_exptl_crystal_F_000 3344
_exptl_crystal_size_max 0.31
_exptl_crystal_size_mid 0.28
_exptl_crystal_size_min 0.18
_refine_diff_density_max 0.480
_refine_diff_density_min -0.258
_refine_ls_extinction_method none
_refine_ls_goodness_of_fit_ref 1.048
_refine_ls_hydrogen_treatment constr
_refine_ls_matrix_type full
_refine_ls_number_parameters 461
_refine_ls_number_reflns 7670
_refine_ls_number_restraints 0
_refine_ls_restrained_S_all 1.048
_refine_ls_R_factor_all 0.0581
_refine_ls_R_factor_gt 0.0393
_refine_ls_shift/su_max 0.001
_refine_ls_shift/su_mean 0.000
_refine_ls_structure_factor_coef Fsqd
_refine_ls_weighting_details 'calc w=1/[\s^2^(Fo^2^)+(0.0539P)^2^+2.9935P] where P=(Fo^2^+2Fc^2^)/3'
_refine_ls_weighting_scheme calc
_refine_ls_wR_factor_gt 0.1002
_refine_ls_wR_factor_ref 0.1082
_reflns_number_gt 5714
_reflns_number_total 7670
_reflns_threshold_expression I>2\s(I)
_cod_data_source_file cs2084.cif
_cod_data_source_block I
_cod_depositor_comments
;
The following automatic conversions were performed:
'_geom_hbond_publ_flag' value 'YES' changed to 'yes' according to
'/home/saulius/struct/CIF-dictionaries/cif_core.dic' dictionary named
'cif_core.dic' version 2.4.1 from 2010-06-29 (11 times).

Automatic conversion script
Id: cif_fix_enum 1527 2010-12-29 10:47:43Z saulius 

The following automatic conversions were performed:

'_geom_hbond_publ_flag' value 'YES' changed to 'yes' according to
/home/saulius/struct/CIF-dictionaries/cif_core.dic dictionary named
'cif_core.dic' version 2.4.1 from 2010-06-29 (11 times).

Automatic conversion script
Id: cif_fix_values 1715 2011-07-08 13:25:40Z adriana 
;
_cod_database_code 2219817
_cod_database_fobs_code 2219817

loop_
_symmetry_equiv_pos_as_xyz
'x, y, z'
'-x+1/2, -y+1/2, z+1/2'
'-x, y, -z+1/2'
'x+1/2, -y+1/2, -z'
'-x, -y, -z'
'x-1/2, y-1/2, -z-1/2'
'x, -y, z-1/2'
'-x-1/2, y-1/2, z'

loop_
_atom_site_type_symbol
_atom_site_label
_atom_site_fract_x
_atom_site_fract_y
_atom_site_fract_z
_atom_site_U_iso_or_equiv
_atom_site_adp_type
_atom_site_calc_flag
_atom_site_refinement_flags
_atom_site_occupancy
Cu Cu1 0.54934(4) 0.175121(11) 0.399089(8) 0.03535(9) Uani d . 1
Cu Cu2 0.53997(4) 0.428788(12) 0.359585(9) 0.03870(10) Uani d . 1
N N1 0.6355(3) 0.39906(8) 0.30992(6) 0.0419(5) Uani d . 1
N N2 0.5980(3) 0.49025(8) 0.33255(6) 0.0419(5) Uani d . 1
N N3 0.4645(3) 0.47635(8) 0.40161(6) 0.0407(5) Uani d . 1
N N4 0.6124(3) 0.22696(8) 0.43940(6) 0.0390(5) Uani d . 1
N N5 0.5884(3) 0.13085(8) 0.44302(6) 0.0406(5) Uani d . 1
N N6 0.4822(3) 0.11127(8) 0.37233(6) 0.0373(5) Uani d . 1
O O1 0.6058(3) 0.57559(7) 0.34103(6) 0.0569(5) Uani d . 1
O O2 0.7173(4) 0.51996(9) 0.27399(6) 0.0710(7) Uani d . 1
O O3 0.8095(3) 0.40705(9) 0.38851(6) 0.0580(5) Uani d . 1
H H3A 0.9077 0.3911 0.3792 0.070 Uiso d R 1
H H3B 0.8148 0.4194 0.4104 0.070 Uiso d R 1
O O4 0.4229(2) 0.36961(7) 0.38088(6) 0.0455(4) Uani d . 1
O O5 0.1669(3) 0.40030(7) 0.35585(6) 0.0520(5) Uani d . 1
O O6 0.8389(3) 0.17044(8) 0.37424(7) 0.0631(6) Uani d . 1
H H6A 0.9344 0.1804 0.3830 0.076 Uiso d R 1
H H6B 0.8544 0.1431 0.3642 0.076 Uiso d R 1
O O7 0.4551(2) 0.22091(7) 0.35979(5) 0.0422(4) Uani d . 1
O O8 0.1987(3) 0.20334(8) 0.39062(6) 0.0545(5) Uani d . 1
O O9 0.6702(4) 0.13072(8) 0.50887(6) 0.0742(7) Uani d . 1
O O10 0.6010(3) 0.04711(7) 0.45907(6) 0.0548(5) Uani d . 1
O O11 -0.1837(5) 0.12871(10) 0.26137(10) 0.1035(10) Uani d . 1
H H11B -0.1864 0.1000 0.2754 0.124 Uiso d . 1
H H11A -0.2408 0.1608 0.2588 0.124 Uiso d . 1
O O12 -0.1091(4) 0.43917(9) 0.46254(6) 0.0694(6) Uani d . 1
H H12A -0.0701 0.4702 0.4636 0.083 Uiso d R 1
H H12B -0.0190 0.4245 0.4753 0.083 Uiso d R 1
O O13 -0.3775(4) 0.21512(10) 0.28183(7) 0.0788(7) Uani d . 1
H H13A -0.4803 0.2103 0.2712 0.095 Uiso d . 1
H H13B -0.4091 0.2186 0.3047 0.095 Uiso d . 1
C C1 0.6535(4) 0.35111(11) 0.30126(9) 0.0494(7) Uani d . 1
H H1 0.6177 0.3276 0.3197 0.059 Uiso calc R 1
C C2 0.7233(4) 0.33506(13) 0.26606(9) 0.0587(8) Uani d . 1
H H2 0.7339 0.3013 0.2606 0.070 Uiso calc R 1
C C3 0.7770(5) 0.37017(14) 0.23906(9) 0.0634(9) Uani d . 1
H H3 0.8245 0.3603 0.2150 0.076 Uiso calc R 1
C C4 0.7601(4) 0.41966(13) 0.24782(8) 0.0560(8) Uani d . 1
H H4 0.7956 0.4437 0.2298 0.067 Uiso calc R 1
C C5 0.6896(4) 0.43331(11) 0.28384(7) 0.0427(6) Uani d . 1
C C6 0.6701(4) 0.48686(11) 0.29562(8) 0.0461(6) Uani d . 1
C C7 0.5733(3) 0.53352(10) 0.35210(8) 0.0424(6) Uani d . 1
C C8 0.4951(3) 0.52436(10) 0.39251(8) 0.0405(6) Uani d . 1
C C9 0.4558(4) 0.56223(12) 0.41808(9) 0.0536(7) Uani d . 1
H H9 0.4785 0.5951 0.4113 0.064 Uiso calc R 1
C C10 0.3814(5) 0.55019(13) 0.45422(9) 0.0592(8) Uani d . 1
H H10 0.3533 0.5751 0.4721 0.071 Uiso calc R 1
C C11 0.3496(4) 0.50144(13) 0.46335(8) 0.0569(8) Uani d . 1
H H11 0.2997 0.4928 0.4875 0.068 Uiso calc R 1
C C12 0.3924(4) 0.46541(12) 0.43645(8) 0.0498(7) Uani d . 1
H H12 0.3705 0.4323 0.4427 0.060 Uiso calc R 1
C C13 0.2503(4) 0.36850(9) 0.37466(7) 0.0383(6) Uani d . 1
C C14 0.1458(4) 0.32513(10) 0.39196(8) 0.0464(6) Uani d . 1
H H14A 0.0544 0.3376 0.4101 0.056 Uiso calc R 1
H H14B 0.2305 0.3043 0.4065 0.056 Uiso calc R 1
C C15 0.0508(4) 0.29403(10) 0.36086(9) 0.0495(7) Uani d . 1
H H15A -0.0378 0.2722 0.3733 0.059 Uiso calc R 1
H H15B -0.0155 0.3158 0.3432 0.059 Uiso calc R 1
C C16 0.1865(4) 0.26321(11) 0.33775(8) 0.0454(6) Uani d . 1
H H16 0.2791 0.2855 0.3266 0.054 Uiso calc R 1
C C17 0.2841(4) 0.22620(10) 0.36493(7) 0.0401(6) Uani d . 1
C C18 0.0964(5) 0.23415(14) 0.30441(10) 0.0677(9) Uani d . 1
H H18A 0.1890 0.2161 0.2903 0.081 Uiso calc R 1
H H18B 0.0355 0.2568 0.2870 0.081 Uiso calc R 1
H H18C 0.0083 0.2112 0.3150 0.081 Uiso calc R 1
C C19 0.6176(4) 0.27655(10) 0.43521(8) 0.0469(6) Uani d . 1
H H19 0.5975 0.2902 0.4106 0.056 Uiso calc R 1
C C20 0.6518(5) 0.30785(11) 0.46620(10) 0.0591(8) Uani d . 1
H H20 0.6551 0.3421 0.4625 0.071 Uiso calc R 1
C C21 0.6809(5) 0.28799(12) 0.50268(9) 0.0613(8) Uani d . 1
H H21 0.7008 0.3085 0.5241 0.074 Uiso calc R 1
C C22 0.6800(4) 0.23712(12) 0.50692(8) 0.0546(7) Uani d . 1
H H22 0.7025 0.2229 0.5312 0.065 Uiso calc R 1
C C23 0.6456(4) 0.20759(10) 0.47502(7) 0.0428(6) Uani d . 1
C C24 0.6377(4) 0.15139(10) 0.47802(8) 0.0459(6) Uani d . 1
C C25 0.5724(3) 0.08108(10) 0.43633(8) 0.0392(6) Uani d . 1
C C26 0.5099(3) 0.07091(9) 0.39491(7) 0.0362(5) Uani d . 1
C C27 0.4783(4) 0.02377(10) 0.38124(8) 0.0446(6) Uani d . 1
H H27 0.4976 -0.0036 0.3973 0.054 Uiso calc R 1
C C28 0.4175(4) 0.01755(11) 0.34332(9) 0.0503(7) Uani d . 1
H H28 0.3970 -0.0142 0.3334 0.060 Uiso calc R 1
C C29 0.3879(4) 0.05820(11) 0.32057(9) 0.0518(7) Uani d . 1
H H29 0.3450 0.0547 0.2951 0.062 Uiso calc R 1
C C30 0.4223(4) 0.10465(10) 0.33579(8) 0.0460(6) Uani d . 1
H H30 0.4032 0.1324 0.3201 0.055 Uiso calc R 1

loop_
_atom_site_aniso_label
_atom_site_aniso_U_11
_atom_site_aniso_U_22
_atom_site_aniso_U_33
_atom_site_aniso_U_12
_atom_site_aniso_U_13
_atom_site_aniso_U_23
Cu1 0.04081(18) 0.03272(16) 0.03252(16) 0.00093(12) -0.00488(13) 0.00500(12)
Cu2 0.03813(18) 0.03853(18) 0.03945(17) -0.00216(13) 0.00413(13) 0.00180(13)
N1 0.0352(11) 0.0474(13) 0.0429(12) -0.0011(10) -0.0028(9) -0.0040(10)
N2 0.0423(12) 0.0409(12) 0.0424(11) -0.0042(10) 0.0038(10) 0.0018(10)
N3 0.0343(11) 0.0438(12) 0.0441(12) 0.0003(9) 0.0023(9) 0.0013(10)
N4 0.0388(11) 0.0392(11) 0.0390(11) -0.0006(9) -0.0043(9) 0.0026(9)
N5 0.0498(13) 0.0361(11) 0.0358(11) -0.0021(9) -0.0064(10) 0.0069(9)
N6 0.0378(11) 0.0363(11) 0.0378(11) -0.0002(9) -0.0003(9) 0.0045(9)
O1 0.0696(14) 0.0403(11) 0.0607(12) -0.0068(10) 0.0064(11) 0.0039(9)
O2 0.0964(18) 0.0621(14) 0.0544(12) -0.0039(13) 0.0194(13) 0.0150(11)
O3 0.0429(11) 0.0751(14) 0.0562(12) 0.0099(10) -0.0059(9) -0.0121(11)
O4 0.0365(10) 0.0407(10) 0.0594(12) 0.0002(8) 0.0034(9) 0.0073(9)
O5 0.0456(11) 0.0405(10) 0.0699(13) 0.0011(9) -0.0042(10) 0.0123(9)
O6 0.0454(12) 0.0494(12) 0.0944(17) -0.0048(9) 0.0140(12) -0.0135(11)
O7 0.0443(10) 0.0427(10) 0.0395(9) 0.0084(8) -0.0055(8) 0.0053(8)
O8 0.0469(11) 0.0563(12) 0.0601(12) 0.0039(10) -0.0005(10) 0.0112(10)
O9 0.120(2) 0.0585(13) 0.0436(11) -0.0118(14) -0.0271(13) 0.0149(10)
O10 0.0743(14) 0.0414(11) 0.0487(11) -0.0025(10) -0.0117(10) 0.0150(9)
O11 0.128(3) 0.0629(17) 0.120(2) 0.0112(17) 0.010(2) 0.0282(16)
O12 0.0928(18) 0.0621(14) 0.0531(12) 0.0024(13) -0.0098(12) -0.0001(11)
O13 0.0754(16) 0.100(2) 0.0607(14) -0.0013(15) 0.0081(12) 0.0096(14)
C1 0.0420(15) 0.0497(16) 0.0565(16) -0.0013(13) -0.0056(13) -0.0061(13)
C2 0.0512(17) 0.063(2) 0.0615(19) 0.0038(15) -0.0064(15) -0.0207(16)
C3 0.0538(18) 0.086(3) 0.0502(17) 0.0043(17) -0.0012(15) -0.0222(17)
C4 0.0498(16) 0.080(2) 0.0383(14) -0.0017(16) 0.0020(13) -0.0009(15)
C5 0.0353(13) 0.0568(16) 0.0360(12) -0.0018(12) -0.0035(11) 0.0009(12)
C6 0.0408(14) 0.0555(17) 0.0421(14) -0.0031(12) 0.0004(12) 0.0079(13)
C7 0.0344(13) 0.0439(15) 0.0489(15) -0.0047(11) 0.0003(11) 0.0006(12)
C8 0.0312(12) 0.0464(15) 0.0440(14) -0.0023(11) -0.0009(10) -0.0019(12)
C9 0.0493(17) 0.0514(17) 0.0601(18) -0.0007(13) 0.0030(14) -0.0114(14)
C10 0.0567(18) 0.068(2) 0.0533(17) 0.0021(16) 0.0031(15) -0.0180(16)
C11 0.0513(17) 0.079(2) 0.0404(14) 0.0042(16) 0.0073(13) -0.0023(15)
C12 0.0474(15) 0.0566(17) 0.0455(15) 0.0016(13) 0.0048(13) 0.0056(13)
C13 0.0440(14) 0.0319(13) 0.0388(13) 0.0017(11) 0.0061(11) -0.0013(10)
C14 0.0473(15) 0.0421(15) 0.0496(15) -0.0018(12) 0.0071(13) 0.0056(12)
C15 0.0400(15) 0.0373(14) 0.071(2) -0.0006(12) -0.0042(14) 0.0079(13)
C16 0.0416(14) 0.0508(16) 0.0438(14) -0.0005(12) -0.0076(12) 0.0048(12)
C17 0.0474(15) 0.0376(13) 0.0354(12) 0.0008(12) -0.0051(12) -0.0009(11)
C18 0.075(2) 0.076(2) 0.0524(18) -0.0053(19) -0.0135(17) 0.0037(17)
C19 0.0488(15) 0.0430(15) 0.0490(15) 0.0003(12) -0.0070(13) 0.0048(12)
C20 0.066(2) 0.0412(16) 0.070(2) -0.0052(14) -0.0114(17) -0.0046(14)
C21 0.071(2) 0.0567(19) 0.0564(18) -0.0087(16) -0.0156(16) -0.0119(15)
C22 0.0607(19) 0.0628(19) 0.0402(14) -0.0070(15) -0.0134(14) -0.0012(13)
C23 0.0436(15) 0.0456(15) 0.0391(13) -0.0039(12) -0.0060(11) 0.0033(11)
C24 0.0533(16) 0.0468(15) 0.0377(13) -0.0045(13) -0.0078(12) 0.0079(12)
C25 0.0361(13) 0.0393(13) 0.0421(13) -0.0007(10) 0.0002(11) 0.0078(11)
C26 0.0307(12) 0.0380(13) 0.0400(13) -0.0010(10) 0.0047(10) 0.0047(11)
C27 0.0493(15) 0.0344(13) 0.0502(15) -0.0023(12) 0.0051(13) 0.0052(12)
C28 0.0556(17) 0.0411(15) 0.0541(16) -0.0073(13) 0.0039(14) -0.0068(13)
C29 0.0605(18) 0.0534(17) 0.0417(14) -0.0065(14) -0.0039(14) -0.0052(13)
C30 0.0586(17) 0.0401(14) 0.0392(14) -0.0010(13) -0.0059(12) 0.0041(12)

loop_
_atom_type_symbol
_atom_type_description
_atom_type_scat_dispersion_real
_atom_type_scat_dispersion_imag
_atom_type_scat_source
C C 0.0033 0.0016 'International Tables Vol C Tables 4.2.6.8 and 6.1.1.4'
H H 0.0000 0.0000 'International Tables Vol C Tables 4.2.6.8 and 6.1.1.4'
N N 0.0061 0.0033 'International Tables Vol C Tables 4.2.6.8 and 6.1.1.4'
O O 0.0106 0.0060 'International Tables Vol C Tables 4.2.6.8 and 6.1.1.4'
Cu Cu 0.3201 1.2651 'International Tables Vol C Tables 4.2.6.8 and 6.1.1.4'

loop_
_geom_angle_atom_site_label_1
_geom_angle_atom_site_label_2
_geom_angle_atom_site_label_3
_geom_angle
N5 Cu1 O7 167.20(9)
N5 Cu1 N6 82.13(9)
O7 Cu1 N6 98.13(8)
N5 Cu1 N4 82.04(9)
O7 Cu1 N4 96.56(8)
N6 Cu1 N4 163.82(8)
N5 Cu1 O6 96.91(9)
O7 Cu1 O6 95.88(8)
N6 Cu1 O6 90.41(8)
N4 Cu1 O6 94.80(8)
N2 Cu2 O4 165.95(9)
N2 Cu2 N3 81.77(9)
O4 Cu2 N3 97.74(9)
N2 Cu2 N1 82.00(9)
O4 Cu2 N1 98.17(9)
N3 Cu2 N1 163.76(9)
N2 Cu2 O3 103.84(9)
O4 Cu2 O3 90.20(8)
N3 Cu2 O3 95.07(8)
N1 Cu2 O3 88.13(8)
C1 N1 C5 119.3(2)
C1 N1 Cu2 127.6(2)
C5 N1 Cu2 113.05(18)
C7 N2 C6 124.2(2)
C7 N2 Cu2 117.93(17)
C6 N2 Cu2 117.74(18)
C12 N3 C8 118.8(2)
C12 N3 Cu2 127.4(2)
C8 N3 Cu2 113.71(17)
C19 N4 C23 118.4(2)
C19 N4 Cu1 128.44(18)
C23 N4 Cu1 113.08(17)
C25 N5 C24 124.5(2)
C25 N5 Cu1 117.44(17)
C24 N5 Cu1 117.98(17)
C30 N6 C26 118.5(2)
C30 N6 Cu1 128.33(18)
C26 N6 Cu1 113.10(17)
Cu2 O3 H3A 131.2
Cu2 O3 H3B 109.5
H3A O3 H3B 118.9
C13 O4 Cu2 112.80(16)
Cu1 O6 H6A 130.1
Cu1 O6 H6B 109.5
H6A O6 H6B 109.6
C17 O7 Cu1 108.74(16)
H11B O11 H11A 143.2
H12A O12 H12B 99.4
H13A O13 H13B 100.4
N1 C1 C2 122.4(3)
N1 C1 H1 118.8
C2 C1 H1 118.8
C1 C2 C3 118.4(3)
C1 C2 H2 120.8
C3 C2 H2 120.8
C4 C3 C2 119.6(3)
C4 C3 H3 120.2
C2 C3 H3 120.2
C3 C4 C5 119.0(3)
C3 C4 H4 120.5
C5 C4 H4 120.5
N1 C5 C4 121.2(3)
N1 C5 C6 116.9(2)
C4 C5 C6 121.9(3)
O2 C6 N2 128.6(3)
O2 C6 C5 121.1(3)
N2 C6 C5 110.3(2)
O1 C7 N2 128.3(3)
O1 C7 C8 120.5(3)
N2 C7 C8 111.1(2)
N3 C8 C9 122.0(3)
N3 C8 C7 115.4(2)
C9 C8 C7 122.6(3)
C8 C9 C10 118.4(3)
C8 C9 H9 120.8
C10 C9 H9 120.8
C11 C10 C9 119.5(3)
C11 C10 H10 120.2
C9 C10 H10 120.2
C10 C11 C12 119.1(3)
C10 C11 H11 120.5
C12 C11 H11 120.5
N3 C12 C11 122.1(3)
N3 C12 H12 118.9
C11 C12 H12 118.9
O5 C13 O4 123.8(2)
O5 C13 C14 119.6(2)
O4 C13 C14 116.6(2)
C13 C14 C15 112.3(2)
C13 C14 H14A 109.1
C15 C14 H14A 109.1
C13 C14 H14B 109.1
C15 C14 H14B 109.1
H14A C14 H14B 107.9
C16 C15 C14 111.8(2)
C16 C15 H15A 109.3
C14 C15 H15A 109.3
C16 C15 H15B 109.3
C14 C15 H15B 109.3
H15A C15 H15B 107.9
C15 C16 C18 113.0(3)
C15 C16 C17 109.9(2)
C18 C16 C17 108.5(2)
C15 C16 H16 108.4
C18 C16 H16 108.4
C17 C16 H16 108.4
O8 C17 O7 122.4(2)
O8 C17 C16 121.3(2)
O7 C17 C16 116.3(2)
C16 C18 H18A 109.5
C16 C18 H18B 109.5
H18A C18 H18B 109.5
C16 C18 H18C 109.5
H18A C18 H18C 109.5
H18B C18 H18C 109.5
N4 C19 C20 122.1(3)
N4 C19 H19 119.0
C20 C19 H19 119.0
C21 C20 C19 119.3(3)
C21 C20 H20 120.4
C19 C20 H20 120.4
C20 C21 C22 118.8(3)
C20 C21 H21 120.6
C22 C21 H21 120.6
C23 C22 C21 119.5(3)
C23 C22 H22 120.2
C21 C22 H22 120.2
N4 C23 C22 121.9(3)
N4 C23 C24 116.1(2)
C22 C23 C24 122.0(2)
O9 C24 N5 128.8(3)
O9 C24 C23 120.5(3)
N5 C24 C23 110.7(2)
O10 C25 N5 128.0(3)
O10 C25 C26 120.9(2)
N5 C25 C26 111.1(2)
N6 C26 C27 121.7(2)
N6 C26 C25 115.8(2)
C27 C26 C25 122.5(2)
C26 C27 C28 119.1(3)
C26 C27 H27 120.5
C28 C27 H27 120.5
C29 C28 C27 119.4(3)
C29 C28 H28 120.3
C27 C28 H28 120.3
C28 C29 C30 119.0(3)
C28 C29 H29 120.5
C30 C29 H29 120.5
N6 C30 C29 122.3(3)
N6 C30 H30 118.9
C29 C30 H30 118.9

loop_
_geom_bond_atom_site_label_1
_geom_bond_atom_site_label_2
_geom_bond_distance
Cu1 N5 1.939(2)
Cu1 O7 1.9479(17)
Cu1 N6 2.007(2)
Cu1 N4 2.014(2)
Cu1 O6 2.274(2)
Cu2 N2 1.941(2)
Cu2 O4 1.9470(19)
Cu2 N3 2.001(2)
Cu2 N1 2.002(2)
Cu2 O3 2.272(2)
N1 C1 1.330(4)
N1 C5 1.342(3)
N2 C7 1.355(3)
N2 C6 1.371(3)
N3 C12 1.335(3)
N3 C8 1.347(4)
N4 C19 1.342(3)
N4 C23 1.347(3)
N5 C25 1.364(3)
N5 C24 1.366(3)
N6 C30 1.336(3)
N6 C26 1.348(3)
O1 C7 1.217(3)
O2 C6 1.208(3)
O3 H3A 0.8924
O3 H3B 0.8203
O4 C13 1.274(3)
O5 C13 1.230(3)
O6 H6A 0.8019
O6 H6B 0.8200
O7 C17 1.264(3)
O8 C17 1.239(3)
O9 C24 1.216(3)
O10 C25 1.218(3)
O11 H11B 0.9101
O11 H11A 0.9623
O12 H12A 0.8813
O12 H12B 0.8800
O13 H13A 0.8412
O13 H13B 0.8222
C1 C2 1.376(4)
C1 H1 0.9300
C2 C3 1.378(5)
C2 H2 0.9300
C3 C4 1.370(5)
C3 H3 0.9300
C4 C5 1.384(4)
C4 H4 0.9300
C5 C6 1.503(4)
C7 C8 1.515(4)
C8 C9 1.373(4)
C9 C10 1.388(4)
C9 H9 0.9300
C10 C11 1.368(5)
C10 H10 0.9300
C11 C12 1.373(4)
C11 H11 0.9300
C12 H12 0.9300
C13 C14 1.513(4)
C14 C15 1.520(4)
C14 H14A 0.9700
C14 H14B 0.9700
C15 C16 1.512(4)
C15 H15A 0.9700
C15 H15B 0.9700
C16 C18 1.530(4)
C16 C17 1.536(4)
C16 H16 0.9800
C18 H18A 0.9600
C18 H18B 0.9600
C18 H18C 0.9600
C19 C20 1.376(4)
C19 H19 0.9300
C20 C21 1.374(4)
C20 H20 0.9300
C21 C22 1.377(4)
C21 H21 0.9300
C22 C23 1.373(4)
C22 H22 0.9300
C23 C24 1.517(4)
C25 C26 1.513(4)
C26 C27 1.371(4)
C27 C28 1.380(4)
C27 H27 0.9300
C28 C29 1.360(4)
C28 H28 0.9300
C29 C30 1.377(4)
C29 H29 0.9300
C30 H30 0.9300

loop_
_geom_hbond_atom_site_label_D
_geom_hbond_atom_site_label_H
_geom_hbond_atom_site_label_A
_geom_hbond_site_symmetry_A
_geom_hbond_distance_DH
_geom_hbond_distance_HA
_geom_hbond_distance_DA
_geom_hbond_angle_DHA
_geom_hbond_publ_flag
O3 H3A O5 1_655 0.892 2.06 2.835(4) 144 yes
O3 H3B O12 1_655 0.820 1.94 2.740(4) 164 yes
O6 H6A O8 1_655 0.802 2.04 2.819(4) 165 yes
O6 H6B O1 8_755 0.820 2.00 2.822(4) 179 yes
O11 H11A O13 . 0.962 1.94 2.808(4) 150 yes
O11 H11B O2 8_655 0.910 2.17 2.968(4) 146 yes
O11 H11B O1 8_655 0.910 2.41 3.129(4) 136 yes
O12 H12A O10 8_665 0.881 2.09 2.907(4) 154 yes
O12 H12B O9 4_456 0.880 2.10 2.935(4) 159 yes
O12 H12B O10 4_456 0.880 2.53 3.108(4) 124 yes
O13 H13B O7 1_455 0.820 2.13 2.933(4) 168 yes
